data_1530263
loop_
_publ_author_name
'Lecerf, A.'
'Riou, A.'
'Cudennec, Y.'
'Gerault, Y.'
'Chanson, C.'

_publ_section_title
;
 Etude physico-chimique et structurale de l'hydroxyde de cadmium gamma Cd
 (O H)2
;
_journal_name_full 'Materials Research Bulletin'
_journal_page_first 1479
_journal_page_last 1490
_journal_volume 23
_journal_year 1988
_chemical_formula_sum 'Cd H2 O2'
_chemical_name_systematic 'Cd (O H)2'
_space_group_IT_number 8
_symmetry_space_group_name_Hall 'I -2y'
_symmetry_space_group_name_H-M 'I 1 m 1'
_cell_angle_alpha 90
_cell_angle_beta 91.4
_cell_angle_gamma 90
_cell_formula_units_Z 4
_cell_length_a 5.688
_cell_length_b 10.28
_cell_length_c 3.42
_cell_volume 199.917
_citation_journal_id_ASTM MRBUAC
_cod_data_source_file Lecerf_MRBUAC_1988_1722.cif
_cod_data_source_block H2Cd1O2
_cod_original_cell_volume 199.9167
_cod_original_sg_symbol_Hall 'C -2y (x,y,-x+z)'
_cod_original_formula_sum 'H2 Cd1 O2'
_cod_database_code 1530263

loop_
_symmetry_equiv_pos_as_xyz
x,y,z
x,-y,z
x+1/2,y+1/2,z+1/2
x+1/2,-y+1/2,z+1/2

loop_
_atom_site_label
_atom_site_type_symbol
_atom_site_fract_x
_atom_site_fract_y
_atom_site_fract_z
_atom_site_occupancy
_atom_site_U_iso_or_equiv
O2 O-2 0.709 0 0.902 1 0.0
O3 O-2 0.886 0.271 0.496 1 0.0
O1 O-2 0.13 0 0.53 1 0.0
Cd1 Cd+2 0 0.1517 0 1 0.0
